data_4061517
_journal_name_full Organometallics
_journal_paper_doi 10.1021/om050269x
_journal_year 2005
_chemical_formula_sum 'C63.5 H86 Br6 O20 P4 Sn6'
_chemical_formula_weight 2484.80
_space_group_IT_number 2
_symmetry_cell_setting triclinic
_symmetry_space_group_name_Hall '-P 1'
_symmetry_space_group_name_H-M 'P -1'
_cell_angle_alpha 109.5120(10)
_cell_angle_beta 91.1720(10)
_cell_angle_gamma 97.4960(10)
_cell_formula_units_Z 2
_cell_length_a 13.5706(7)
_cell_length_b 16.0101(8)
_cell_length_c 20.7547(11)
_cell_measurement_temperature 223(2)
_cell_volume 4204.1(4)
_diffrn_ambient_temperature 223(2)
_exptl_crystal_density_diffrn 1.963
_cod_original_formula_sum 'C63.50 H86 Br6 O20 P4 Sn6'
_cod_database_code 4061517

loop_
_symmetry_equiv_pos_as_xyz
'x, y, z'
'-x, -y, -z'

loop_
_atom_site_label
_atom_site_type_symbol
_atom_site_fract_x
_atom_site_fract_y
_atom_site_fract_z
_atom_site_U_iso_or_equiv
_atom_site_adp_type
_atom_site_occupancy
_atom_site_symmetry_multiplicity
_atom_site_calc_flag
_atom_site_refinement_flags
_atom_site_disorder_assembly
_atom_site_disorder_group
Sn1 Sn 0.28119(3) 0.53104(3) 0.40991(2) 0.02414(10) Uani 1 1 d . . .
Sn2 Sn 0.33919(3) 0.34535(3) 0.434118(19) 0.02303(10) Uani 1 1 d . . .
Sn3 Sn 0.48988(3) 0.45074(3) 0.349103(19) 0.02354(10) Uani 1 1 d . . .
Br1 Br -0.21047(5) 0.26785(5) 0.28571(4) 0.0557(2) Uani 1 1 d . . .
Br2 Br 0.27058(8) 0.58571(7) 0.06510(4) 0.0836(3) Uani 1 1 d . . .
Br3 Br 0.53404(7) -0.03815(6) 0.17576(5) 0.0851(3) Uani 1 1 d . . .
P1 P 0.28978(11) 0.51431(11) 0.56084(8) 0.0251(4) Uani 1 1 d . . .
H1 H 0.2433 0.5226 0.5979 0.030 Uiso 1 1 calc R . .
P2 P 0.49425(11) 0.65981(11) 0.44447(8) 0.0250(4) Uani 1 1 d . . .
H2 H 0.5175 0.7177 0.4382 0.030 Uiso 1 1 calc R . .
O1 O 0.2191(3) 0.3930(3) 0.38849(18) 0.0242(9) Uani 1 1 d . . .
O2 O 0.3498(3) 0.4839(3) 0.31351(18) 0.0269(10) Uani 1 1 d . . .
O3 O 0.4201(3) 0.3185(3) 0.34260(18) 0.0245(9) Uani 1 1 d . . .
O4 O 0.3974(2) 0.4668(2) 0.42848(17) 0.0217(9) Uani 1 1 d . . .
O5 O 0.2495(3) 0.5560(3) 0.51144(17) 0.0240(9) Uani 1 1 d . . .
O6 O 0.3806(3) 0.6491(2) 0.43879(18) 0.0253(9) Uani 1 1 d . . .
O7 O 0.5344(3) 0.5885(3) 0.38591(18) 0.0248(9) Uani 1 1 d . . .
O8 O 0.6092(3) 0.4349(3) 0.40496(18) 0.0270(9) Uani 1 1 d . . .
O9 O 0.2872(3) 0.4136(3) 0.52747(17) 0.0250(9) Uani 1 1 d . . .
O10 O 0.4651(3) 0.3308(3) 0.48471(18) 0.0267(10) Uani 1 1 d . . .
C1 C 0.1594(4) 0.5783(4) 0.3746(3) 0.0316(15) Uani 1 1 d D . .
H1A H 0.1808 0.6022 0.3386 0.038 Uiso 1 1 calc R . .
H1B H 0.1063 0.5278 0.3542 0.038 Uiso 1 1 calc R . .
C2 C 0.1183(5) 0.6497(5) 0.4300(3) 0.057(2) Uani 1 1 d D . .
H2A H 0.1722 0.6991 0.4515 0.068 Uiso 1 1 calc R . .
H2B H 0.0947 0.6250 0.4651 0.068 Uiso 1 1 calc R . .
C3 C 0.0331(5) 0.6865(6) 0.4046(4) 0.069(3) Uani 1 1 d D . .
H3A H 0.0222 0.7423 0.4401 0.083 Uiso 1 1 calc R . .
H3B H 0.0523 0.7008 0.3638 0.083 Uiso 1 1 calc R . .
C4 C -0.0591(6) 0.6248(7) 0.3880(5) 0.105(4) Uani 1 1 d D . .
H4A H -0.0513 0.5726 0.3489 0.157 Uiso 1 1 calc R . .
H4B H -0.1120 0.6540 0.3768 0.157 Uiso 1 1 calc R . .
H4C H -0.0758 0.6065 0.4270 0.157 Uiso 1 1 calc R . .
C5 C 0.2646(4) 0.2136(4) 0.4146(3) 0.0315(15) Uani 1 1 d D . .
H5A H 0.2108 0.2012 0.3790 0.038 Uiso 1 1 calc R . .
H5B H 0.3117 0.1713 0.3964 0.038 Uiso 1 1 calc R . .
C6 C 0.2212(6) 0.1964(5) 0.4756(3) 0.057(2) Uani 1 1 d D . .
H6A H 0.1654 0.2304 0.4886 0.068 Uiso 1 1 calc R . .
H6B H 0.2719 0.2189 0.5140 0.068 Uiso 1 1 calc R . .
C7 C 0.1848(5) 0.0990(4) 0.4639(3) 0.0500(19) Uani 1 1 d D . .
H7A H 0.2416 0.0657 0.4546 0.060 Uiso 1 1 calc R . .
H7B H 0.1380 0.0751 0.4232 0.060 Uiso 1 1 calc R . .
C8 C 0.1338(7) 0.0837(6) 0.5242(4) 0.089(3) Uani 1 1 d D . .
H8A H 0.1787 0.1093 0.5650 0.134 Uiso 1 1 calc R . .
H8B H 0.1159 0.0199 0.5148 0.134 Uiso 1 1 calc R . .
H8C H 0.0741 0.1121 0.5312 0.134 Uiso 1 1 calc R . .
C9 C 0.5476(4) 0.4112(4) 0.2507(3) 0.0385(17) Uani 1 1 d D . .
H9A H 0.5484 0.3464 0.2351 0.046 Uiso 1 1 calc R . .
H9B H 0.5023 0.4233 0.2186 0.046 Uiso 1 1 calc R . .
C10 C 0.6489(5) 0.4561(6) 0.2478(3) 0.081(3) Uani 1 1 d D . .
H10A H 0.6941 0.4455 0.2807 0.098 Uiso 1 1 calc R . .
H10B H 0.6479 0.5208 0.2618 0.098 Uiso 1 1 calc R . .
C11 C 0.6899(7) 0.4238(8) 0.1759(5) 0.122(4) Uani 1 1 d D . .
H11A H 0.7629 0.4343 0.1806 0.147 Uiso 1 1 calc R . .
H11B H 0.6685 0.3593 0.1542 0.147 Uiso 1 1 calc R . .
C12 C 0.6560(10) 0.4692(10) 0.1341(6) 0.184(6) Uiso 1 1 d D . .
H12A H 0.5848 0.4693 0.1370 0.276 Uiso 1 1 calc R . .
H12B H 0.6700 0.4390 0.0870 0.276 Uiso 1 1 calc R . .
H12C H 0.6899 0.5304 0.1494 0.276 Uiso 1 1 calc R . .
C1A C 0.1219(4) 0.3600(4) 0.3677(3) 0.0232(13) Uani 1 1 d . . .
C2A C 0.0976(4) 0.3025(4) 0.3008(3) 0.0301(15) Uani 1 1 d . . .
H2A1 H 0.1483 0.2826 0.2717 0.036 Uiso 1 1 calc R . .
C3A C -0.0012(4) 0.2746(4) 0.2771(3) 0.0306(15) Uani 1 1 d . . .
H3A1 H -0.0180 0.2360 0.2319 0.037 Uiso 1 1 calc R . .
C4A C -0.0749(4) 0.3035(4) 0.3200(3) 0.0323(15) Uani 1 1 d . . .
C5A C -0.0528(4) 0.3576(4) 0.3867(3) 0.0355(16) Uani 1 1 d . . .
H5A1 H -0.1038 0.3757 0.4159 0.043 Uiso 1 1 calc R . .
C6A C 0.0463(4) 0.3851(4) 0.4102(3) 0.0330(16) Uani 1 1 d . . .
H6A1 H 0.0623 0.4217 0.4561 0.040 Uiso 1 1 calc R . .
C1B C 0.3326(4) 0.5069(4) 0.2566(3) 0.0291(15) Uani 1 1 d . . .
C2B C 0.2540(5) 0.4619(5) 0.2110(3) 0.0415(18) Uani 1 1 d . . .
H2B1 H 0.2129 0.4139 0.2178 0.050 Uiso 1 1 calc R . .
C3B C 0.2345(5) 0.4867(5) 0.1549(3) 0.050(2) Uani 1 1 d . . .
H3B1 H 0.1782 0.4579 0.1249 0.060 Uiso 1 1 calc R . .
C4B C 0.2971(6) 0.5530(6) 0.1432(3) 0.050(2) Uani 1 1 d . . .
C5B C 0.3769(6) 0.5977(5) 0.1872(4) 0.056(2) Uani 1 1 d . . .
H5B1 H 0.4200 0.6435 0.1790 0.067 Uiso 1 1 calc R . .
C6B C 0.3937(5) 0.5737(5) 0.2456(3) 0.0479(19) Uani 1 1 d . . .
H6B1 H 0.4479 0.6046 0.2772 0.057 Uiso 1 1 calc R . .
C1C C 0.4474(4) 0.2370(4) 0.3057(3) 0.0256(14) Uani 1 1 d . . .
C2C C 0.3873(4) 0.1804(4) 0.2499(3) 0.0345(16) Uani 1 1 d . . .
H2C H 0.3281 0.1978 0.2378 0.041 Uiso 1 1 calc R . .
C3C C 0.4127(5) 0.0988(5) 0.2117(3) 0.0414(17) Uani 1 1 d . . .
H3C H 0.3712 0.0602 0.1738 0.050 Uiso 1 1 calc R . .
C4C C 0.4988(5) 0.0749(5) 0.2298(4) 0.0466(19) Uani 1 1 d . . .
C5C C 0.5601(5) 0.1294(5) 0.2844(4) 0.0451(18) Uani 1 1 d . . .
H5C H 0.6191 0.1112 0.2959 0.054 Uiso 1 1 calc R . .
C6C C 0.5356(4) 0.2113(5) 0.3228(3) 0.0415(18) Uani 1 1 d . . .
H6C H 0.5780 0.2496 0.3602 0.050 Uiso 1 1 calc R . .
Sn4 Sn 0.02061(3) 1.00916(3) 0.178381(19) 0.02534(10) Uani 1 1 d . . .
Sn5 Sn -0.10082(3) 0.85091(3) 0.03957(2) 0.02543(10) Uani 1 1 d . . .
Sn6 Sn 0.14929(3) 0.90317(3) 0.04592(2) 0.02516(10) Uani 1 1 d . . .
Br4 Br -0.33143(7) 0.72186(6) 0.32517(4) 0.0741(3) Uani 1 1 d . . .
Br5 Br 0.32229(7) 0.78954(7) 0.36035(4) 0.0742(3) Uani 1 1 d . . .
Br6 Br 0.03424(9) 0.42102(6) -0.19178(5) 0.0988(4) Uani 1 1 d . . .
P3 P -0.17089(11) 1.04743(11) 0.10048(8) 0.0261(4) Uani 1 1 d . . .
H3 H -0.2337 1.0687 0.1181 0.031 Uiso 1 1 calc R A .
P4 P 0.17283(11) 1.11956(11) 0.10744(8) 0.0254(4) Uani 1 1 d . . .
H4 H 0.2296 1.1685 0.1245 0.030 Uiso 1 1 calc R A .
O11 O -0.0759(3) 0.8825(3) 0.15134(18) 0.0294(10) Uani 1 1 d . A .
O12 O 0.1412(3) 0.9318(3) 0.15775(18) 0.0301(10) Uani 1 1 d . A .
O13 O 0.0331(3) 0.7875(3) 0.01673(19) 0.0303(10) Uani 1 1 d . A .
O14 O 0.0185(3) 0.9520(2) 0.07163(17) 0.0226(9) Uani 1 1 d . A .
O15 O 0.1181(3) 1.1170(3) 0.17033(18) 0.0267(10) Uani 1 1 d . A .
O16 O -0.0978(3) 1.0714(3) 0.16291(17) 0.0273(10) Uani 1 1 d . A .
O17 O -0.1959(3) 0.9467(3) 0.06507(18) 0.0277(10) Uani 1 1 d . A .
O18 O -0.1079(3) 0.8532(3) -0.05953(18) 0.0273(10) Uani 1 1 d . . .
O19 O 0.2182(3) 1.0349(3) 0.07382(18) 0.0257(9) Uani 1 1 d . A .
O20 O 0.1359(3) 0.9012(3) -0.05374(18) 0.0261(9) Uani 1 1 d . . .
C13 C 0.0195(4) 1.0493(4) 0.2866(2) 0.0306(15) Uani 1 1 d D . .
H13A H 0.0416 1.0025 0.3015 0.037 Uiso 1 1 calc R . .
H13B H 0.0677 1.1038 0.3068 0.037 Uiso 1 1 calc R . .
C14 C -0.0813(4) 1.0673(4) 0.3142(3) 0.0332(16) Uani 1 1 d D . .
H14A H -0.1074 1.1088 0.2949 0.040 Uiso 1 1 calc R . .
H14B H -0.1276 1.0110 0.2988 0.040 Uiso 1 1 calc R . .
C15 C -0.0776(5) 1.1065(5) 0.3918(3) 0.0453(19) Uani 1 1 d D . .
H15A H -0.0498 1.0659 0.4113 0.054 Uiso 1 1 calc R . .
H15B H -0.0330 1.1638 0.4072 0.054 Uiso 1 1 calc R . .
C16 C -0.1793(5) 1.1214(6) 0.4184(3) 0.066(2) Uani 1 1 d D . .
H16A H -0.2053 1.1645 0.4016 0.100 Uiso 1 1 calc R . .
H16B H -0.1735 1.1441 0.4681 0.100 Uiso 1 1 calc R . .
H16C H -0.2242 1.0652 0.4025 0.100 Uiso 1 1 calc R . .
C17 C -0.1999(4) 0.7309(4) 0.0246(3) 0.0400(17) Uani 1 1 d D A 1
H17A H -0.1757 0.6815 -0.0106 0.048 Uiso 1 1 calc R A 1
H17B H -0.2001 0.7173 0.0673 0.048 Uiso 1 1 calc R A 1
C18 C -0.3061(5) 0.7367(5) 0.0031(5) 0.079(3) Uani 1 1 d D A 1
H18A H -0.3286 0.7880 0.0375 0.094 Uiso 1 1 calc R A 1
H18B H -0.3054 0.7486 -0.0403 0.094 Uiso 1 1 calc R A 1
C19 C -0.3809(6) 0.6547(6) -0.0059(5) 0.095(3) Uani 1 1 d D A 1
H19A H -0.4430 0.6599 -0.0282 0.115 Uiso 1 1 calc R A 1
H19B H -0.3552 0.6017 -0.0358 0.115 Uiso 1 1 calc R A 1
C20 C -0.4020(12) 0.6427(11) 0.0604(6) 0.111(6) Uiso 0.70 1 d PD A 1
H20A H -0.4223 0.6969 0.0914 0.166 Uiso 1 1 calc R A 1
H20B H -0.3424 0.6304 0.0801 0.166 Uiso 1 1 calc R A 1
H20C H -0.4549 0.5929 0.0531 0.166 Uiso 1 1 calc R A 1
C21 C 0.2744(4) 0.8348(5) 0.0388(3) 0.0416(18) Uani 1 1 d D A -2
H21A H 0.3097 0.8528 0.0840 0.050 Uiso 1 1 calc R A -2
H21B H 0.2519 0.7702 0.0237 0.050 Uiso 1 1 calc R A -2
C22 C 0.3456(7) 0.8561(8) -0.0123(6) 0.0597(18) Uiso 0.70 1 d PD A -2
H22A H 0.3092 0.8364 -0.0573 0.072 Uiso 1 1 calc R A -2
H22B H 0.3637 0.9213 0.0020 0.072 Uiso 1 1 calc R A -2
C23 C 0.4387(6) 0.8156(8) -0.0202(5) 0.0597(18) Uiso 0.70 1 d PD A -2
H23A H 0.4791 0.8411 0.0233 0.072 Uiso 1 1 calc R A -2
H23B H 0.4212 0.7513 -0.0290 0.072 Uiso 1 1 calc R A -2
C24 C 0.5005(7) 0.8275(8) -0.0749(5) 0.0597(18) Uiso 0.70 1 d PD A -2
H24A H 0.5468 0.7843 -0.0855 0.089 Uiso 1 1 calc R A -2
H24B H 0.5373 0.8876 -0.0596 0.089 Uiso 1 1 calc R A -2
H24C H 0.4580 0.8184 -0.1155 0.089 Uiso 1 1 calc R A -2
C20A C -0.450(2) 0.665(2) 0.0507(15) 0.111(14) Uiso 0.30 1 d PD B -3
C22A C 0.336(2) 0.8164(18) -0.0225(13) 0.107(7) Uiso 0.30 1 d PD C -3
C23A C 0.4168(19) 0.8951(19) -0.0118(13) 0.107(7) Uiso 0.30 1 d PD C -3
C24A C 0.479(2) 0.890(2) -0.0710(15) 0.107(7) Uiso 0.30 1 d PD C -3
C1D C -0.1347(5) 0.8500(4) 0.1928(3) 0.0302(15) Uani 1 1 d . . .
C2D C -0.0925(5) 0.8098(5) 0.2333(3) 0.0453(19) Uani 1 1 d . A .
H2D H -0.0239 0.8063 0.2330 0.054 Uiso 1 1 calc R . .
C3D C -0.1505(6) 0.7746(5) 0.2745(4) 0.052(2) Uani 1 1 d . . .
H3D H -0.1212 0.7480 0.3028 0.062 Uiso 1 1 calc R A .
C4D C -0.2513(6) 0.7783(5) 0.2742(3) 0.0455(19) Uani 1 1 d . A .
C5D C -0.2922(5) 0.8204(5) 0.2355(4) 0.054(2) Uani 1 1 d . . .
H5D H -0.3606 0.8247 0.2363 0.065 Uiso 1 1 calc R A .
C6D C -0.2339(5) 0.8570(5) 0.1953(3) 0.0467(19) Uani 1 1 d . A .
H6D H -0.2626 0.8869 0.1694 0.056 Uiso 1 1 calc R . .
C1E C 0.1852(4) 0.8985(4) 0.2028(3) 0.0279(15) Uani 1 1 d . . .
C2E C 0.1726(5) 0.8088(5) 0.1921(3) 0.0383(17) Uani 1 1 d . A .
H2E H 0.1354 0.7689 0.1526 0.046 Uiso 1 1 calc R . .
C3E C 0.2134(5) 0.7756(5) 0.2383(3) 0.0433(18) Uani 1 1 d . . .
H3E H 0.2037 0.7138 0.2308 0.052 Uiso 1 1 calc R A .
C4E C 0.2682(5) 0.8341(5) 0.2950(3) 0.0421(18) Uani 1 1 d . A .
C5E C 0.2832(5) 0.9243(5) 0.3067(3) 0.0475(19) Uani 1 1 d . . .
H5E H 0.3217 0.9637 0.3458 0.057 Uiso 1 1 calc R A .
C6E C 0.2413(4) 0.9569(5) 0.2603(3) 0.0390(17) Uani 1 1 d . A .
H6E H 0.2509 1.0188 0.2679 0.047 Uiso 1 1 calc R . .
C1F C 0.0368(4) 0.7045(4) -0.0319(3) 0.0304(15) Uani 1 1 d . . .
C2F C 0.0265(5) 0.6931(5) -0.1010(3) 0.0388(17) Uani 1 1 d . A .
H2F H 0.0194 0.7420 -0.1153 0.047 Uiso 1 1 calc R . .
C3F C 0.0266(5) 0.6077(5) -0.1490(3) 0.0486(19) Uani 1 1 d . . .
H3F H 0.0192 0.5986 -0.1961 0.058 Uiso 1 1 calc R A .
C4F C 0.0376(5) 0.5381(5) -0.1273(4) 0.0488(19) Uani 1 1 d . A .
C5F C 0.0505(6) 0.5503(5) -0.0589(4) 0.053(2) Uani 1 1 d . . .
H5F H 0.0596 0.5019 -0.0445 0.063 Uiso 1 1 calc R A .
C6F C 0.0500(5) 0.6343(4) -0.0116(3) 0.0425(18) Uani 1 1 d . A .
H6F H 0.0590 0.6432 0.0354 0.051 Uiso 1 1 calc R . .
C1S C 0.5252(12) -0.0065(11) 0.4591(6) 0.112(7) Uiso 0.50 1 d PGD D -4
C2S C 0.5486(10) -0.0672(9) 0.4897(6) 0.084(7) Uiso 0.50 1 d PGD D -4
H2SA H 0.5904 -0.1094 0.4686 0.101 Uiso 0.50 1 calc PR D -4
C3S C 0.5100(10) -0.0654(9) 0.5516(6) 0.086(6) Uiso 0.50 1 d PG D -4
H3SA H 0.5258 -0.1065 0.5723 0.103 Uiso 0.50 1 calc PR D -4
C4S C 0.4482(10) -0.0030(11) 0.5829(5) 0.102(7) Uiso 0.50 1 d PG D -4
H4SA H 0.4222 -0.0018 0.6248 0.122 Uiso 0.50 1 calc PR D -4
C5S C 0.4249(10) 0.0576(10) 0.5523(7) 0.102(7) Uiso 0.50 1 d PG D -4
H5SA H 0.3831 0.0998 0.5734 0.123 Uiso 0.50 1 calc PR D -4
C6S C 0.4634(12) 0.0559(10) 0.4904(7) 0.106(9) Uiso 0.50 1 d PGD D -4
H6SA H 0.4476 0.0969 0.4696 0.127 Uiso 0.50 1 calc PR D -4
C7S C 0.555(2) -0.0185(17) 0.3858(7) 0.154(11) Uiso 0.50 1 d PD D -4
H7SA H 0.5978 -0.0649 0.3718 0.230 Uiso 0.50 1 calc PR D -4
H7SB H 0.5913 0.0374 0.3846 0.230 Uiso 0.50 1 calc PR D -4
H7SC H 0.4961 -0.0356 0.3547 0.230 Uiso 0.50 1 calc PR D -4

loop_
_atom_site_aniso_label
_atom_site_aniso_U_11
_atom_site_aniso_U_22
_atom_site_aniso_U_33
_atom_site_aniso_U_23
_atom_site_aniso_U_13
_atom_site_aniso_U_12
Sn1 0.0230(2) 0.0298(3) 0.0222(2) 0.0112(2) 0.00036(18) 0.00656(19)
Sn2 0.0238(2) 0.0255(2) 0.0205(2) 0.00889(19) 0.00109(18) 0.00333(18)
Sn3 0.0249(2) 0.0295(3) 0.0177(2) 0.0094(2) 0.00302(18) 0.00503(19)
Br1 0.0270(4) 0.0557(5) 0.0747(5) 0.0119(5) -0.0146(4) 0.0019(4)
Br2 0.1263(8) 0.1096(8) 0.0418(5) 0.0464(6) 0.0058(5) 0.0564(7)
Br3 0.0821(6) 0.0506(6) 0.1016(7) -0.0100(6) -0.0009(6) 0.0324(5)
P1 0.0230(8) 0.0321(10) 0.0212(8) 0.0096(8) 0.0053(7) 0.0060(7)
P2 0.0275(8) 0.0260(9) 0.0247(8) 0.0128(8) 0.0006(7) 0.0037(7)
O1 0.027(2) 0.026(2) 0.025(2) 0.016(2) -0.0037(18) 0.0028(18)
O2 0.028(2) 0.036(3) 0.021(2) 0.014(2) -0.0028(18) 0.007(2)
O3 0.031(2) 0.023(2) 0.020(2) 0.0071(19) 0.0024(18) 0.0046(19)
O4 0.022(2) 0.025(2) 0.021(2) 0.0094(19) 0.0022(17) 0.0072(18)
O5 0.024(2) 0.029(2) 0.021(2) 0.010(2) 0.0053(18) 0.0097(19)
O6 0.031(2) 0.022(2) 0.027(2) 0.013(2) 0.0026(19) 0.0054(19)
O7 0.026(2) 0.031(3) 0.022(2) 0.016(2) 0.0014(18) 0.0011(19)
O8 0.030(2) 0.029(2) 0.025(2) 0.011(2) 0.0002(19) 0.0091(19)
O9 0.025(2) 0.031(3) 0.018(2) 0.008(2) 0.0034(18) 0.0019(19)
O10 0.026(2) 0.035(3) 0.021(2) 0.010(2) -0.0007(18) 0.0099(19)
C1 0.027(3) 0.037(4) 0.037(4) 0.020(3) -0.004(3) 0.007(3)
C2 0.063(5) 0.065(6) 0.047(5) 0.015(4) 0.001(4) 0.037(4)
C3 0.052(5) 0.092(7) 0.073(6) 0.030(6) 0.014(5) 0.040(5)
C4 0.063(6) 0.171(12) 0.124(9) 0.099(9) 0.016(6) 0.039(7)
C5 0.045(4) 0.026(4) 0.028(3) 0.016(3) 0.000(3) 0.003(3)
C6 0.073(5) 0.055(5) 0.042(4) 0.024(4) 0.004(4) -0.011(4)
C7 0.068(5) 0.038(5) 0.046(5) 0.022(4) -0.001(4) -0.003(4)
C8 0.120(8) 0.076(7) 0.075(6) 0.043(6) -0.007(6) -0.023(6)
C9 0.048(4) 0.043(4) 0.023(3) 0.008(3) 0.010(3) 0.007(3)
C10 0.072(6) 0.114(8) 0.040(5) 0.011(5) 0.032(5) -0.013(6)
C11 0.095(8) 0.173(12) 0.114(9) 0.073(9) 0.052(7) 0.000(8)
C1A 0.026(3) 0.026(4) 0.021(3) 0.013(3) 0.002(3) 0.003(3)
C2A 0.029(3) 0.034(4) 0.028(3) 0.010(3) 0.007(3) 0.006(3)
C3A 0.035(4) 0.030(4) 0.023(3) 0.004(3) -0.007(3) 0.005(3)
C4A 0.022(3) 0.035(4) 0.039(4) 0.014(3) -0.007(3) -0.002(3)
C5A 0.022(3) 0.047(5) 0.038(4) 0.014(4) 0.004(3) 0.010(3)
C6A 0.034(4) 0.036(4) 0.024(3) 0.003(3) 0.001(3) 0.007(3)
C1B 0.033(4) 0.038(4) 0.019(3) 0.012(3) 0.004(3) 0.009(3)
C2B 0.047(4) 0.052(5) 0.023(4) 0.012(4) 0.000(3) 0.002(4)
C3B 0.056(5) 0.067(6) 0.027(4) 0.018(4) -0.009(4) 0.007(4)
C4B 0.072(5) 0.067(6) 0.026(4) 0.027(4) 0.001(4) 0.032(5)
C5B 0.075(6) 0.058(6) 0.048(5) 0.036(4) 0.004(4) 0.010(5)
C6B 0.054(5) 0.058(5) 0.037(4) 0.025(4) -0.005(4) 0.005(4)
C1C 0.032(3) 0.024(4) 0.024(3) 0.012(3) 0.000(3) 0.005(3)
C2C 0.035(4) 0.034(4) 0.033(4) 0.008(3) -0.002(3) 0.012(3)
C3C 0.046(4) 0.032(4) 0.039(4) 0.003(4) -0.005(3) 0.007(3)
C4C 0.052(5) 0.031(4) 0.054(5) 0.009(4) 0.016(4) 0.012(4)
C5C 0.036(4) 0.038(5) 0.055(5) 0.005(4) -0.003(4) 0.012(3)
C6C 0.024(3) 0.048(5) 0.044(4) 0.006(4) -0.010(3) 0.005(3)
Sn4 0.0319(2) 0.0292(3) 0.0176(2) 0.0106(2) 0.00196(18) 0.0069(2)
Sn5 0.0310(2) 0.0253(2) 0.0217(2) 0.0106(2) 0.00227(19) 0.00314(19)
Sn6 0.0290(2) 0.0290(3) 0.0210(2) 0.0113(2) 0.00205(18) 0.00857(19)
Br4 0.0871(6) 0.0835(7) 0.0523(5) 0.0329(5) 0.0248(5) -0.0155(5)
Br5 0.0886(6) 0.0861(7) 0.0664(6) 0.0484(6) -0.0201(5) 0.0210(6)
Br6 0.1390(10) 0.0429(6) 0.0829(7) -0.0193(5) 0.0243(7) 0.0084(6)
P3 0.0284(9) 0.0319(10) 0.0203(8) 0.0106(8) 0.0039(7) 0.0074(8)
P4 0.0282(9) 0.0272(10) 0.0211(8) 0.0100(8) -0.0020(7) 0.0010(7)
O11 0.046(3) 0.028(2) 0.022(2) 0.019(2) 0.012(2) 0.001(2)
O12 0.034(2) 0.040(3) 0.024(2) 0.016(2) 0.0067(19) 0.017(2)
O13 0.034(2) 0.027(3) 0.030(2) 0.009(2) 0.001(2) 0.005(2)
O14 0.023(2) 0.029(2) 0.0144(19) 0.0064(19) 0.0024(17) 0.0030(18)
O15 0.034(2) 0.028(2) 0.019(2) 0.0087(19) -0.0034(18) 0.0056(19)
O16 0.031(2) 0.034(3) 0.018(2) 0.008(2) 0.0024(18) 0.011(2)
O17 0.031(2) 0.031(3) 0.023(2) 0.010(2) 0.0034(19) 0.0082(19)
O18 0.031(2) 0.033(3) 0.021(2) 0.013(2) 0.0027(18) 0.005(2)
O19 0.029(2) 0.031(3) 0.022(2) 0.014(2) 0.0049(18) 0.0061(19)
O20 0.037(2) 0.026(2) 0.019(2) 0.014(2) 0.0029(18) 0.0021(19)
C13 0.041(4) 0.037(4) 0.012(3) 0.007(3) -0.001(3) 0.004(3)
C14 0.044(4) 0.035(4) 0.022(3) 0.010(3) 0.005(3) 0.010(3)
C15 0.061(5) 0.050(5) 0.026(4) 0.013(4) 0.014(4) 0.009(4)
C16 0.067(5) 0.087(7) 0.043(5) 0.014(5) 0.019(4) 0.023(5)
C17 0.054(4) 0.034(4) 0.035(4) 0.019(3) 0.011(3) 0.000(3)
C18 0.051(5) 0.062(6) 0.116(8) 0.030(6) 0.001(5) -0.017(5)
C19 0.074(6) 0.072(7) 0.113(9) 0.000(6) 0.011(6) -0.003(5)
C21 0.042(4) 0.053(5) 0.029(4) 0.007(4) 0.003(3) 0.024(4)
C1D 0.046(4) 0.021(4) 0.027(3) 0.011(3) 0.008(3) 0.009(3)
C2D 0.047(4) 0.052(5) 0.052(5) 0.032(4) 0.020(4) 0.018(4)
C3D 0.070(5) 0.056(5) 0.053(5) 0.042(4) 0.024(4) 0.025(4)
C4D 0.070(5) 0.040(5) 0.029(4) 0.016(4) 0.018(4) 0.001(4)
C5D 0.045(4) 0.067(6) 0.047(5) 0.021(4) 0.008(4) -0.004(4)
C6D 0.041(4) 0.065(5) 0.046(4) 0.034(4) 0.006(4) 0.010(4)
C1E 0.029(3) 0.041(4) 0.021(3) 0.019(3) 0.004(3) 0.009(3)
C2E 0.045(4) 0.035(4) 0.034(4) 0.011(4) -0.008(3) 0.007(3)
C3E 0.060(5) 0.026(4) 0.051(4) 0.021(4) -0.005(4) 0.009(4)
C4E 0.048(4) 0.050(5) 0.041(4) 0.028(4) -0.006(4) 0.018(4)
C5E 0.059(5) 0.042(5) 0.036(4) 0.009(4) -0.025(4) 0.007(4)
C6E 0.042(4) 0.036(4) 0.044(4) 0.023(4) -0.008(3) 0.002(3)
C1F 0.029(3) 0.031(4) 0.032(4) 0.009(3) 0.001(3) 0.008(3)
C2F 0.053(4) 0.036(4) 0.027(4) 0.009(3) 0.008(3) 0.007(3)
C3F 0.053(5) 0.053(5) 0.032(4) 0.005(4) 0.003(4) 0.005(4)
C4F 0.059(5) 0.029(4) 0.048(5) -0.001(4) 0.011(4) 0.008(4)
C5F 0.081(6) 0.029(5) 0.054(5) 0.019(4) 0.011(4) 0.015(4)
C6F 0.067(5) 0.034(4) 0.029(4) 0.013(4) 0.005(4) 0.013(4)

loop_
_geom_bond_atom_site_label_1
_geom_bond_atom_site_label_2
_geom_bond_distance
_geom_bond_site_symmetry_2
_geom_bond_publ_flag
Sn1 O6 2.073(4) . ?
Sn1 O5 2.075(3) . ?
Sn1 O4 2.087(3) . ?
Sn1 C1 2.118(5) . ?
Sn1 O1 2.153(4) . ?
Sn1 O2 2.166(4) . ?
Sn2 O4 2.043(4) . ?
Sn2 O10 2.067(3) . ?
Sn2 O9 2.071(3) . ?
Sn2 C5 2.120(6) . ?
Sn2 O3 2.159(3) . ?
Sn2 O1 2.208(3) . ?
Sn3 O4 2.059(3) . ?
Sn3 O8 2.063(4) . ?
Sn3 O7 2.079(4) . ?
Sn3 C9 2.125(5) . ?
Sn3 O3 2.162(4) . ?
Sn3 O2 2.216(3) . ?
Br1 C4A 1.902(6) . ?
Br2 C4B 1.904(6) . ?
Br3 C4C 1.911(7) . ?
P1 O9 1.522(4) . ?
P1 O5 1.525(4) . ?
P1 O8 1.526(4) 2_666 ?
P2 O10 1.512(4) 2_666 ?
P2 O6 1.528(4) . ?
P2 O7 1.530(4) . ?
O1 C1A 1.360(6) . ?
O2 C1B 1.374(6) . ?
O3 C1C 1.378(6) . ?
O8 P1 1.526(4) 2_666 ?
O10 P2 1.512(4) 2_666 ?
C1 C2 1.501(7) . ?
C2 C3 1.524(7) . ?
C3 C4 1.447(9) . ?
C5 C6 1.498(7) . ?
C6 C7 1.509(8) . ?
C7 C8 1.517(8) . ?
C9 C10 1.477(8) . ?
C10 C11 1.549(9) . ?
C11 C12 1.409(10) . ?
C1A C6A 1.379(7) . ?
C1A C2A 1.390(7) . ?
C2A C3A 1.382(7) . ?
C3A C4A 1.374(8) . ?
C4A C5A 1.367(8) . ?
C5A C6A 1.384(8) . ?
C1B C6B 1.350(8) . ?
C1B C2B 1.362(8) . ?
C2B C3B 1.381(8) . ?
C3B C4B 1.361(10) . ?
C4B C5B 1.357(10) . ?
C5B C6B 1.410(9) . ?
C1C C2C 1.377(8) . ?
C1C C6C 1.390(8) . ?
C2C C3C 1.375(8) . ?
C3C C4C 1.360(9) . ?
C4C C5C 1.360(9) . ?
C5C C6C 1.375(9) . ?
Sn4 O16 2.070(4) . ?
Sn4 O15 2.090(4) . ?
Sn4 O14 2.094(3) . ?
Sn4 C13 2.121(5) . ?
Sn4 O12 2.145(4) . ?
Sn4 O11 2.158(4) . ?
Sn5 O14 2.058(4) . ?
Sn5 O18 2.069(3) . ?
Sn5 O17 2.074(4) . ?
Sn5 C17 2.123(6) . ?
Sn5 O13 2.180(4) . ?
Sn5 O11 2.212(4) . ?
Sn6 O14 2.041(3) . ?
Sn6 O20 2.062(3) . ?
Sn6 O19 2.075(4) . ?
Sn6 C21 2.118(6) . ?
Sn6 O13 2.176(4) . ?
Sn6 O12 2.219(3) . ?
Br4 C4D 1.883(6) . ?
Br5 C4E 1.905(6) . ?
Br6 C4F 1.899(7) . ?
P3 O20 1.514(4) 2_575 ?
P3 O17 1.520(4) . ?
P3 O16 1.525(4) . ?
P4 O19 1.519(4) . ?
P4 O18 1.520(4) 2_575 ?
P4 O15 1.525(4) . ?
O11 C1D 1.366(6) . ?
O12 C1E 1.379(6) . ?
O13 C1F 1.383(7) . ?
O18 P4 1.520(4) 2_575 ?
O20 P3 1.514(4) 2_575 ?
C13 C14 1.519(7) . ?
C14 C15 1.518(7) . ?
C15 C16 1.516(7) . ?
C17 C18 1.524(8) . ?
C18 C19 1.507(8) . ?
C19 C20 1.479(11) . ?
C21 C22 1.540(9) . ?
C22 C23 1.481(10) . ?
C23 C24 1.472(9) . ?
C22A C23A 1.512(15) . ?
C23A C24A 1.488(14) . ?
C1D C6D 1.366(8) . ?
C1D C2D 1.375(8) . ?
C2D C3D 1.379(8) . ?
C3D C4D 1.377(9) . ?
C4D C5D 1.359(9) . ?
C5D C6D 1.377(8) . ?
C1E C2E 1.365(8) . ?
C1E C6E 1.382(8) . ?
C2E C3E 1.381(8) . ?
C3E C4E 1.364(9) . ?
C4E C5E 1.368(9) . ?
C5E C6E 1.385(8) . ?
C1F C6F 1.356(8) . ?
C1F C2F 1.384(8) . ?
C2F C3F 1.397(9) . ?
C3F C4F 1.358(9) . ?
C4F C5F 1.371(9) . ?
C5F C6F 1.376(9) . ?
C1S C2S 1.3900 . ?
C1S C6S 1.3900 . ?
C1S C7S 1.540(5) . ?
C2S C3S 1.3900 . ?
C3S C4S 1.3900 . ?
C4S C5S 1.3900 . ?
C5S C6S 1.3900 . ?
